data_2104582
loop_
_publ_author_name
'Marsh, Richard E.'

_publ_section_title
;
 Space groups <i>P</i>1 and <i>Cc</i>: how are they doing?
;
_journal_coeditor_code BK5088
_journal_issue 6
_journal_name_full 'Acta Crystallographica Section B'
_journal_page_first 782
_journal_page_last 783
_journal_paper_doi 10.1107/S0108768109046448
_journal_volume 65
_journal_year 2009
_chemical_formula_moiety 'C56 H34 Eu2 N4 O20'
_chemical_formula_sum 'C56 H34 Eu2 N4 O20'
_chemical_formula_weight 1386.79
_chemical_name_systematic
;
bis(mu(2)-phthalato)-bis(hydrogenphthalato)-bis(1,10-phenanthroline)-
tetra-aquo-di-europium(iii)
;
_space_group_IT_number 2
_symmetry_cell_setting triclinic
_symmetry_space_group_name_Hall '-P 1'
_symmetry_space_group_name_H-M 'P -1'
_cell_angle_alpha 90.188(3)
_cell_angle_beta 99.526(2)
_cell_angle_gamma 100.981(2)
_cell_formula_units_Z 1
_cell_length_a 10.1048(6)
_cell_length_b 10.6755(7)
_cell_length_c 11.9266(8)
_cell_measurement_temperature 273(2)
_cell_volume 1244.79(14)
_diffrn_ambient_temperature 273(2)
_diffrn_radiation_monochromator graphite
_diffrn_radiation_source 'fine-focus sealed tube'
_diffrn_radiation_type MoK\a
_diffrn_radiation_wavelength 0.71073
_exptl_crystal_density_diffrn 1.850
_exptl_crystal_density_method 'not measured'
_exptl_crystal_F_000 684
_exptl_crystal_size_max 0.30
_exptl_crystal_size_mid 0.27
_exptl_crystal_size_min 0.25
_cod_data_source_file bk5088.cif
_cod_data_source_block TILDUO
_cod_original_sg_symbol_H-M P-1
_cod_database_code 2104582

loop_
_symmetry_equiv_pos_as_xyz
'x, y, z'
'-x, -y, -z'

loop_
_atom_site_label
_atom_site_type_symbol
_atom_site_fract_x
_atom_site_fract_y
_atom_site_fract_z
_atom_site_occupancy
Eu1 Eu 0.24866 0.57140 0.38272 1
N1 N 0.1150 0.6424 0.2007 1
N2 N 0.3488 0.7874 0.3170 1
O1 O 0.0029 1.1919 0.2781 1
O2 O 0.1474 1.1199 0.4085 1
O3 O 0.1897 0.9200 0.4786 1
H1 H 0.1756 0.9867 0.4552 0.5
H2 H 0.1615 1.0533 0.4319 0.5
O4 O 0.1202 0.7168 0.4320 1
O5 O 0.7161 0.5466 0.7828 1
O6 O 0.5344 0.4458 0.6671 1
O7 O 0.0425 0.4276 0.3626 1
O8 O 0.3078 0.3734 0.4514 1
O9 O 0.4118 0.6472 0.5493 1
O10 O 0.2123 0.5488 0.5835 1
C1 C 0.0381 1.1021 0.3328 1
C2 C -0.0510 0.9720 0.3108 1
C3 C -0.1760 0.9716 0.2425 1
H3 H -0.1934 1.0482 0.2125 1
C4 C -0.2750 0.8642 0.2166 1
H4 H -0.3574 0.8694 0.1706 1
C5 C -0.2537 0.7504 0.2576 1
H5 H -0.3210 0.6774 0.2416 1
C6 C -0.1250 0.7456 0.3257 1
H6 H -0.1083 0.6676 0.3528 1
C7 C -0.0244 0.8538 0.3526 1
C8 C 0.1034 0.8290 0.4254 1
C9 C 0.4600 0.8604 0.3738 1
H7 H 0.5086 0.8258 0.4337 1
C10 C 0.5068 0.9844 0.3500 1
H8 H 0.5848 1.0314 0.3946 1
C11 C 0.4387 1.0380 0.2602 1
H9 H 0.4680 1.1228 0.2432 1
C12 C 0.3234 0.9626 0.1932 1
C13 C 0.2488 1.0084 0.0940 1
H10 H 0.2762 1.0914 0.0720 1
C14 C 0.1374 0.9317 0.0312 1
H11 H 0.0942 0.9604 -0.0358 1
C15 C 0.0882 0.8098 0.0672 1
C16 C -0.0297 0.7302 0.0066 1
H12 H -0.0774 0.7590 -0.0582 1
C17 C -0.0734 0.6089 0.0430 1
H13 H -0.1491 0.5548 0.0047 1
C18 C 0.0018 0.5728 0.1414 1
H14 H -0.0303 0.4941 0.1684 1
C19 C 0.1578 0.7609 0.1628 1
C20 C 0.2800 0.8383 0.2255 1
C21 C 0.3330 0.6043 0.6190 1
C22 C 0.3812 0.6268 0.7444 1
C23 C 0.3010 0.6872 0.8023 1
H15 H 0.2207 0.7080 0.7636 1
C24 C 0.3405 0.7170 0.9178 1
H16 H 0.2864 0.7572 0.9560 1
C25 C 0.4574 0.6874 0.9756 1
H17 H 0.4825 0.7070 1.0531 1
C26 C 0.5388 0.6286 0.9188 1
H18 H 0.6199 0.6105 0.9584 1
C27 C 0.5020 0.5961 0.8023 1
C28 C 0.5891 0.5260 0.7472 1

loop_
_geom_angle_atom_site_label_1
_geom_angle_atom_site_label_2
_geom_angle_atom_site_label_3
_geom_angle
_geom_angle_site_symmetry_1
_geom_angle_site_symmetry_2
_geom_angle_site_symmetry_3
_geom_angle_publ_flag
O4 Eu1 O7 83.93 . . . yes
O4 Eu1 O8 137.51 . . . yes
O4 Eu1 O9 87.42 . . . yes
O4 Eu1 O10 68.84 . . . yes
O4 Eu1 N1 71.30 . . . yes
O4 Eu1 N2 72.09 . . . yes
O4 Eu1 C21 77.33 . . . yes
O4 Eu1 O5 140.94 . . 2_666 yes
O4 Eu1 O6 143.48 . . 2_666 yes
O4 Eu1 C28 155.49 . . 2_666 yes
O7 Eu1 O8 74.99 . . . yes
O7 Eu1 O9 130.38 . . . yes
O7 Eu1 O10 78.18 . . . yes
O7 Eu1 N1 77.68 . . . yes
O7 Eu1 N2 140.18 . . . yes
O7 Eu1 C21 104.09 . . . yes
O5 Eu1 O7 84.01 2_666 . . yes
O6 Eu1 O7 131.57 2_666 . . yes
O7 Eu1 C28 106.86 . . 2_666 yes
O8 Eu1 O9 79.36 . . . yes
O8 Eu1 O10 70.93 . . . yes
O8 Eu1 N1 135.94 . . . yes
O8 Eu1 N2 142.74 . . . yes
O8 Eu1 C21 72.80 . . . yes
O5 Eu1 O8 73.47 2_666 . . yes
O6 Eu1 O8 71.16 2_666 . . yes
O8 Eu1 C28 66.99 . . 2_666 yes
O9 Eu1 O10 53.34 . . . yes
O9 Eu1 N1 143.55 . . . yes
O9 Eu1 N2 80.78 . . . yes
O9 Eu1 C21 26.83 . . . yes
O5 Eu1 O9 127.67 2_666 . . yes
O6 Eu1 O9 75.40 2_666 . . yes
O9 Eu1 C28 100.89 . . 2_666 yes
O10 Eu1 N1 134.99 . . . yes
O10 Eu1 N2 119.29 . . . yes
O10 Eu1 C21 26.51 . . . yes
O5 Eu1 O10 143.20 2_666 . . yes
O6 Eu1 O10 120.12 2_666 . . yes
O10 Eu1 C28 134.20 . . 2_666 yes
N1 Eu1 N2 64.86 . . . yes
N1 Eu1 C21 148.25 . . . yes
O5 Eu1 N1 69.86 2_666 . . yes
O6 Eu1 N1 104.30 2_666 . . yes
N1 Eu1 C28 89.22 . . 2_666 yes
N2 Eu1 C21 101.10 . . . yes
O5 Eu1 N2 94.86 2_666 . . yes
O6 Eu1 N2 73.48 2_666 . . yes
N2 Eu1 C28 86.40 . . 2_666 yes
O5 Eu1 C21 141.72 2_666 . . yes
O6 Eu1 C21 97.87 2_666 . . yes
C21 Eu1 C28 119.40 . . 2_666 yes
O5 Eu1 O6 53.86 2_666 . 2_666 yes
O5 Eu1 C28 27.09 2_666 . 2_666 yes
O6 Eu1 C28 27.10 2_666 . 2_666 yes
Eu1 O4 C8 145.03 . . . yes
Eu1 O5 C28 90.60 2_666 . . yes
Eu1 O6 C28 92.67 2_666 . . yes
Eu1 O9 C21 95.11 . . . yes
Eu1 O10 C21 91.07 . . . yes
C1 O2 H2 110.00 . . . no
C8 O3 H1 111.00 . . . no
Eu1 N1 C18 124.37 . . . yes
C18 N1 C19 116.66 . . . yes
Eu1 N1 C19 118.93 . . . yes
C9 N2 C20 117.34 . . . yes
Eu1 N2 C9 122.58 . . . yes
Eu1 N2 C20 119.76 . . . yes
O1 C1 C2 118.48 . . . yes
O1 C1 O2 120.92 . . . yes
O2 C1 C2 120.59 . . . yes
C1 C2 C7 128.50 . . . no
C1 C2 C3 113.92 . . . no
C3 C2 C7 117.57 . . . no
C2 C3 C4 123.37 . . . no
C3 C4 C5 120.35 . . . no
C4 C5 C6 118.23 . . . no
C5 C6 C7 121.81 . . . no
C2 C7 C8 127.64 . . . no
C2 C7 C6 118.64 . . . no
C6 C7 C8 113.72 . . . no
O4 C8 C7 117.82 . . . yes
O3 C8 C7 120.47 . . . yes
O3 C8 O4 121.70 . . . yes
N2 C9 C10 124.29 . . . yes
C9 C10 C11 119.43 . . . no
C10 C11 C12 118.70 . . . no
C11 C12 C13 122.87 . . . no
C13 C12 C20 118.97 . . . no
C11 C12 C20 118.16 . . . no
C12 C13 C14 120.91 . . . no
C13 C14 C15 120.32 . . . no
C16 C15 C19 117.62 . . . no
C14 C15 C16 121.69 . . . no
C14 C15 C19 120.65 . . . no
C15 C16 C17 120.13 . . . no
C16 C17 C18 116.83 . . . no
N1 C18 C17 125.74 . . . yes
N1 C19 C20 117.80 . . . yes
C15 C19 C20 119.24 . . . no
N1 C19 C15 122.96 . . . yes
C12 C20 C19 119.66 . . . no
N2 C20 C12 121.97 . . . yes
N2 C20 C19 118.36 . . . yes
Eu1 C21 C22 177.79 . . . yes
O9 C21 O10 120.44 . . . yes
O9 C21 C22 120.12 . . . yes
O10 C21 C22 119.34 . . . yes
Eu1 C21 O9 58.06 . . . yes
Eu1 C21 O10 62.41 . . . yes
C21 C22 C23 115.97 . . . no
C23 C22 C27 120.06 . . . no
C21 C22 C27 123.90 . . . no
C22 C23 C24 120.16 . . . no
C23 C24 C25 120.59 . . . no
C24 C25 C26 119.83 . . . no
C25 C26 C27 121.33 . . . no
C22 C27 C28 122.95 . . . no
C22 C27 C26 118.02 . . . no
C26 C27 C28 118.96 . . . no
O5 C28 C27 119.14 . . . yes
Eu1 C28 O5 62.31 2_666 . . yes
Eu1 C28 O6 60.23 2_666 . . yes
Eu1 C28 C27 170.01 2_666 . . yes
O6 C28 C27 119.47 . . . yes
O5 C28 O6 121.37 . . . yes
C2 C3 H3 118.00 . . . no
C4 C3 H3 118.00 . . . no
C3 C4 H4 120.00 . . . no
C5 C4 H4 120.00 . . . no
C4 C5 H5 121.00 . . . no
C6 C5 H5 121.00 . . . no
C5 C6 H6 119.00 . . . no
C7 C6 H6 119.00 . . . no
N2 C9 H7 118.00 . . . no
C10 C9 H7 118.00 . . . no
C9 C10 H8 120.00 . . . no
C11 C10 H8 121.00 . . . no
C10 C11 H9 121.00 . . . no
C12 C11 H9 120.00 . . . no
C12 C13 H10 120.00 . . . no
C14 C13 H10 119.00 . . . no
C13 C14 H11 120.00 . . . no
C15 C14 H11 120.00 . . . no
C15 C16 H12 120.00 . . . no
C17 C16 H12 120.00 . . . no
C16 C17 H13 122.00 . . . no
C18 C17 H13 121.00 . . . no
N1 C18 H14 117.00 . . . no
C17 C18 H14 117.00 . . . no
C22 C23 H15 120.00 . . . no
C24 C23 H15 120.00 . . . no
C23 C24 H16 120.00 . . . no
C25 C24 H16 120.00 . . . no
C24 C25 H17 120.00 . . . no
C26 C25 H17 120.00 . . . no
C25 C26 H18 119.00 . . . no
C27 C26 H18 119.00 . . . no

loop_
_geom_bond_atom_site_label_1
_geom_bond_atom_site_label_2
_geom_bond_distance
_geom_bond_site_symmetry_1
_geom_bond_site_symmetry_2
_geom_bond_publ_flag
Eu1 O4 2.3354 . . yes
Eu1 O7 2.3168 . . yes
Eu1 O8 2.4138 . . yes
Eu1 O9 2.3910 . . yes
Eu1 O10 2.4877 . . yes
Eu1 N1 2.5577 . . yes
Eu1 N2 2.5181 . . yes
Eu1 O5 2.4491 . 2_666 yes
Eu1 O6 2.4033 . 2_666 yes
O1 C1 1.2363 . . yes
O2 C1 1.2884 . . yes
O3 C8 1.2637 . . yes
O4 C8 1.2423 . . yes
O5 C28 1.2598 . . yes
O6 C28 1.2613 . . yes
O9 C21 1.2718 . . yes
O10 C21 1.2530 . . yes
O2 H2 0.7900 . . no
O3 H1 0.7900 . . no
N1 C18 1.3288 . . yes
N1 C19 1.3608 . . yes
N2 C9 1.3190 . . yes
N2 C20 1.3661 . . yes
C1 C2 1.5005 . . no
C2 C7 1.4149 . . no
C2 C3 1.3843 . . no
C3 C4 1.3672 . . no
C4 C5 1.3528 . . no
C5 C6 1.4246 . . no
C6 C7 1.3830 . . no
C7 C8 1.5008 . . no
C9 C10 1.3656 . . no
C10 C11 1.3631 . . no
C11 C12 1.4051 . . no
C12 C20 1.3925 . . no
C12 C13 1.4339 . . no
C13 C14 1.3654 . . no
C14 C15 1.3974 . . no
C15 C19 1.3948 . . no
C15 C16 1.4104 . . no
C16 C17 1.3819 . . no
C17 C18 1.3866 . . no
C19 C20 1.4382 . . no
C21 C22 1.4979 . . no
C22 C27 1.3961 . . no
C22 C23 1.3895 . . no
C23 C24 1.3874 . . no
C24 C25 1.3581 . . no
C25 C26 1.3812 . . no
C26 C27 1.4021 . . no
C27 C28 1.4851 . . no
C3 H3 0.9300 . . no
C4 H4 0.9300 . . no
C5 H5 0.9300 . . no
C6 H6 0.9300 . . no
C9 H7 0.9200 . . no
C10 H8 0.9300 . . no
C11 H9 0.9300 . . no
C13 H10 0.9300 . . no
C14 H11 0.9300 . . no
C16 H12 0.9300 . . no
C17 H13 0.9200 . . no
C18 H14 0.9200 . . no
C23 H15 0.9300 . . no
C24 H16 0.9300 . . no
C25 H17 0.9300 . . no
C26 H18 0.9300 . . no
